data_7012450
loop_
_publ_author_name
'Moser, Daniel F.'
'Grocholl, Luke'
'Stahl, Lothar'
'Staples, Richard J.'

_publ_section_title
;
 Bis(tert-butylamido)- and bis(arylamido)cyclodiphosph(iii)azane
 complexes of Ti, V, Zr and Hf: ligand substituent effects and
 coordination number
;
_journal_issue 7
_journal_name_full 'Dalton Transactions'
_journal_page_first 1402
_journal_paper_doi 10.1039/b211009a
_journal_year 2003
_chemical_formula_sum 'C16 H36 Cl2 N4 P2 Zr'
_chemical_formula_weight 508.55
_chemical_name_systematic
; 
? 
;
_space_group_IT_number 19
_symmetry_cell_setting orthorhombic
_symmetry_space_group_name_Hall 'P 2ac 2ab'
_symmetry_space_group_name_H-M 'P 21 21 21'
_atom_sites_solution_hydrogens geom
_atom_sites_solution_primary direct
_atom_sites_solution_secondary difmap
_audit_creation_method SHELXL
_cell_angle_alpha 90.00
_cell_angle_beta 90.00
_cell_angle_gamma 90.00
_cell_formula_units_Z 4
_cell_length_a 9.921(2)
_cell_length_b 15.129(3)
_cell_length_c 16.331(4)
_cell_measurement_reflns_used 200
_cell_measurement_temperature 213(2)
_cell_measurement_theta_max 20.69
_cell_measurement_theta_min 4.52
_cell_volume 2451.2(9)
_computing_cell_refinement 'SMART (SIEMENS, V4.033, 1994)'
_computing_data_collection 'ASTRO (SIEMENS, V4.033, 1994)'
_computing_data_reduction 'SAINT (SIEMENS, V4.035, 1994)'
_computing_molecular_graphics 'SHELXTL (SIEMENS, 1994, ver 5.04)'
_computing_publication_material 'CIFTAB (Sheldrick, 1993)'
_computing_structure_refinement 'SHELXL-93 (Sheldrick, 1993)'
_computing_structure_solution 'SHELXS-86 (Sheldrick, 1990)'
_diffrn_ambient_temperature 213(2)
_diffrn_measurement_device 'Siemens P4/CCD'
_diffrn_measurement_method '\f,(Phi) 0.3 deg'
_diffrn_radiation_monochromator graphite
_diffrn_radiation_source 'normal-focus sealed tube'
_diffrn_radiation_type MoK\a
_diffrn_radiation_wavelength 0.71073
_diffrn_reflns_av_R_equivalents 0.0248
_diffrn_reflns_av_sigmaI/netI 0.0436
_diffrn_reflns_limit_h_max 6
_diffrn_reflns_limit_h_min -12
_diffrn_reflns_limit_k_max 19
_diffrn_reflns_limit_k_min -14
_diffrn_reflns_limit_l_max 20
_diffrn_reflns_limit_l_min -21
_diffrn_reflns_number 9072
_diffrn_reflns_theta_max 28.07
_diffrn_reflns_theta_min 1.83
_diffrn_standards_decay_% <1
_diffrn_standards_interval_count 0
_diffrn_standards_number 0
_exptl_absorpt_coefficient_mu 0.805
_exptl_absorpt_correction_T_max 0.962314
_exptl_absorpt_correction_T_min 0.682695
_exptl_absorpt_correction_type empirical
_exptl_crystal_colour colorless
_exptl_crystal_density_diffrn 1.378
_exptl_crystal_density_method 'not measured'
_exptl_crystal_description plate
_exptl_crystal_F_000 1056
_exptl_crystal_size_max 0.2
_exptl_crystal_size_mid 0.2
_exptl_crystal_size_min 0.1
_refine_diff_density_max 0.373
_refine_diff_density_min -1.039
_refine_diff_density_rms 0.073
_refine_ls_abs_structure_details 'Flack H D (1983), Acta Cryst. A39, 876-881'
_refine_ls_abs_structure_Flack 0.00(13)
_refine_ls_extinction_method none
_refine_ls_goodness_of_fit_all 1.016
_refine_ls_goodness_of_fit_obs 1.023
_refine_ls_hydrogen_treatment constr
_refine_ls_matrix_type full
_refine_ls_number_parameters 254
_refine_ls_number_reflns 4921
_refine_ls_number_restraints 0
_refine_ls_restrained_S_all 1.016
_refine_ls_restrained_S_obs 1.023
_refine_ls_R_factor_all 0.0487
_refine_ls_R_factor_obs 0.0412
_refine_ls_shift/esd_max -0.001
_refine_ls_shift/esd_mean 0.000
_refine_ls_structure_factor_coef Fsqd
_refine_ls_weighting_details 'w=1/[\s^2^(Fo^2^)+(0.0504P)^2^+1.9048P] where P=(Fo^2^+2Fc^2^)/3'
_refine_ls_weighting_scheme calc
_refine_ls_wR_factor_all 0.1073
_refine_ls_wR_factor_obs 0.1017
_reflns_number_observed 4386
_reflns_number_total 4921
_reflns_observed_criterion >2sigma(I)
_cod_data_source_file b211009a.txt
_cod_data_source_block 1
_cod_depositor_comments
;
The following automatic conversions were performed:
'_symmetry_cell_setting' value 'Orthorhombic' changed to 'orthorhombic'
according to '/home/saulius/struct/CIF-dictionaries/cif_core.dic'
dictionary named 'cif_core.dic' version 2.4.1 from
2010-06-29.

'_exptl_absorpt_correction_type' value 'Empirical' changed to
'empirical' according to
'/home/saulius/struct/CIF-dictionaries/cif_core.dic' dictionary named
'cif_core.dic' version 2.4.1 from 2010-06-29.

Automatic conversion script
Id: cif_fix_enum 1527 2010-12-29 10:47:43Z saulius 

The following automatic conversions were performed:

'_refine_ls_weighting_scheme' value 'calc
w=1/[\s^2^(Fo^2^)+(0.0504P)^2^+1.9048P] where P=(Fo^2^+2Fc^2^)/3' was
changed to 'calc'. New tag '_refine_ls_weighting_details' was
created. The value of the new tag was set to
'w=1/[\s^2^(Fo^2^)+(0.0504P)^2^+1.9048P] where P=(Fo^2^+2Fc^2^)/3'.

Automatic conversion script
Id: cif_fix_values 3143 2015-03-26 13:38:13Z robertas 
;
_cod_original_cell_volume 2451.2(8)
_cod_original_sg_symbol_H-M P2(1)2(1)2(1)
_cod_database_code 7012450

loop_
_symmetry_equiv_pos_as_xyz
'x, y, z'
'-x+1/2, -y, z+1/2'
'-x, y+1/2, -z+1/2'
'x+1/2, -y+1/2, -z'

loop_
_atom_site_aniso_label
_atom_site_aniso_U_11
_atom_site_aniso_U_22
_atom_site_aniso_U_33
_atom_site_aniso_U_23
_atom_site_aniso_U_13
_atom_site_aniso_U_12
Zr1 0.0648(3) 0.0490(2) 0.0406(2) 0.0130(2) 0.0286(2) 0.0256(2)
P1 0.0362(5) 0.0419(5) 0.0242(4) -0.0016(4) 0.0024(4) 0.0029(4)
P2 0.0377(5) 0.0330(5) 0.0293(4) -0.0002(4) -0.0011(4) 0.0044(4)
Cl1 0.153(2) 0.0554(8) 0.0603(8) -0.0112(6) 0.0448(10) 0.0027(9)
Cl2 0.0840(10) 0.122(2) 0.1187(14) 0.0502(12) 0.0654(10) 0.0583(11)
N1 0.0295(14) 0.039(2) 0.0270(13) 0.0002(14) 0.0021(13) 0.0041(12)
N2 0.087(3) 0.058(2) 0.047(2) 0.019(2) -0.035(2) -0.035(2)
N3 0.036(2) 0.041(2) 0.042(2) 0.0041(14) -0.0026(15) 0.0084(15)
N4 0.040(2) 0.043(2) 0.0250(14) 0.0008(14) 0.0055(13) 0.0004(14)
C1 0.030(2) 0.054(2) 0.041(2) -0.001(2) 0.003(2) 0.001(2)
C2 0.042(2) 0.057(3) 0.058(3) 0.003(2) 0.007(2) -0.009(2)
C3 0.041(2) 0.077(3) 0.060(3) 0.002(3) -0.017(2) -0.007(2)
C4 0.039(2) 0.067(3) 0.069(3) -0.002(3) 0.016(2) 0.012(2)
C5 0.093(4) 0.059(3) 0.063(3) 0.014(3) -0.037(3) -0.041(3)
C6 0.051(5) 0.096(9) 0.074(7) -0.008(6) -0.012(5) -0.014(6)
C7 0.083(8) 0.076(8) 0.097(9) -0.016(8) 0.009(8) -0.045(7)
C8 0.083(8) 0.063(7) 0.105(12) -0.040(8) -0.008(8) -0.011(6)
C9 0.061(3) 0.060(3) 0.060(3) 0.000(2) -0.016(3) 0.023(3)
C10 0.068(4) 0.124(6) 0.141(7) -0.001(6) -0.050(5) 0.038(4)
C11 0.129(6) 0.049(3) 0.074(4) 0.003(3) -0.009(4) 0.028(4)
C12 0.095(4) 0.072(3) 0.050(3) 0.018(3) -0.020(3) 0.011(3)
C13 0.067(3) 0.063(3) 0.032(2) 0.016(2) 0.013(2) 0.005(2)
C14 0.133(6) 0.087(4) 0.041(3) 0.027(3) 0.005(3) 0.035(4)
C15 0.114(6) 0.146(8) 0.094(5) 0.048(5) 0.036(5) -0.042(6)
C16 0.160(7) 0.082(4) 0.031(2) 0.005(3) 0.020(3) 0.013(5)
C8A 0.120(12) 0.085(10) 0.052(7) -0.014(7) -0.034(8) -0.038(9)
C7A 0.075(8) 0.045(6) 0.102(11) 0.000(7) -0.040(8) -0.011(6)
C6A 0.038(6) 0.097(11) 0.098(12) -0.011(10) 0.003(6) -0.009(7)

loop_
_atom_site_label
_atom_site_type_symbol
_atom_site_fract_x
_atom_site_fract_y
_atom_site_fract_z
_atom_site_U_iso_or_equiv
_atom_site_thermal_displace_type
_atom_site_occupancy
_atom_site_calc_flag
_atom_site_refinement_flags
_atom_site_disorder_group
Zr1 Zr 0.27934(5) 0.34421(3) 0.28453(3) 0.05147(15) Uani 1 d . .
P1 P 0.35832(10) 0.27716(7) 0.12667(6) 0.0341(2) Uani 1 d . .
P2 P 0.39609(10) 0.17224(6) 0.25853(6) 0.0333(2) Uani 1 d . .
Cl1 Cl 0.3958(2) 0.46032(10) 0.35214(9) 0.0897(6) Uani 1 d . .
Cl2 Cl 0.0483(2) 0.36382(14) 0.32341(12) 0.1083(8) Uani 1 d . .
N1 N 0.4622(3) 0.2715(2) 0.2161(2) 0.0317(6) Uani 1 d . .
N2 N 0.2805(5) 0.1930(3) 0.1806(2) 0.0639(12) Uani 1 d . .
N3 N 0.2734(3) 0.3663(2) 0.1601(2) 0.0397(7) Uani 1 d . .
N4 N 0.3239(3) 0.2240(2) 0.3383(2) 0.0357(7) Uani 1 d . .
C1 C 0.6104(4) 0.2886(3) 0.2118(3) 0.0415(9) Uani 1 d . .
C2 C 0.6315(5) 0.3796(3) 0.1753(3) 0.0524(11) Uani 1 d . .
H2A H 0.5941(5) 0.3812(3) 0.1204(3) 0.079 Uiso 1 calc R .
H2B H 0.7271(5) 0.3926(3) 0.1730(3) 0.079 Uiso 1 calc R .
H2C H 0.5866(5) 0.4234(3) 0.2091(3) 0.079 Uiso 1 calc R .
C3 C 0.6678(4) 0.2831(4) 0.2985(3) 0.0593(13) Uani 1 d . .
H3A H 0.6529(4) 0.2243(4) 0.3203(3) 0.089 Uiso 1 calc R .
H3B H 0.6232(4) 0.3262(4) 0.3331(3) 0.089 Uiso 1 calc R .
H3C H 0.7638(4) 0.2954(4) 0.2971(3) 0.089 Uiso 1 calc R .
C4 C 0.6764(4) 0.2186(4) 0.1570(3) 0.0584(12) Uani 1 d . .
H4A H 0.6626(4) 0.1605(4) 0.1807(3) 0.088 Uiso 1 calc R .
H4B H 0.7722(4) 0.2303(4) 0.1527(3) 0.088 Uiso 1 calc R .
H4C H 0.6360(4) 0.2206(4) 0.1029(3) 0.088 Uiso 1 calc R .
C5 C 0.1798(7) 0.1300(4) 0.1481(4) 0.072(2) Uani 1 d . .
C6 C 0.0656(10) 0.1877(8) 0.1007(7) 0.074(4) Uani 0.541(12) d P 1
H6A H 0.0311(10) 0.2330(8) 0.1372(7) 0.110 Uiso 0.541(12) calc PR 1
H6B H -0.0075(10) 0.1492(8) 0.0839(7) 0.110 Uiso 0.541(12) calc PR 1
H6C H 0.1052(10) 0.2154(8) 0.0528(7) 0.110 Uiso 0.541(12) calc PR 1
C7 C 0.0890(13) 0.0950(9) 0.2253(9) 0.086(4) Uani 0.541(12) d P 1
H7A H 0.0530(13) 0.1452(9) 0.2550(9) 0.128 Uiso 0.541(12) calc PR 1
H7B H 0.1449(13) 0.0600(9) 0.2617(9) 0.128 Uiso 0.541(12) calc PR 1
H7C H 0.0153(13) 0.0590(9) 0.2050(9) 0.128 Uiso 0.541(12) calc PR 1
C8 C 0.2338(13) 0.0661(8) 0.1034(9) 0.084(5) Uani 0.541(12) d P 1
H8A H 0.3006(13) 0.0348(8) 0.1357(9) 0.126 Uiso 0.541(12) calc PR 1
H8B H 0.2765(13) 0.0913(8) 0.0554(9) 0.126 Uiso 0.541(12) calc PR 1
H8C H 0.1638(13) 0.0252(8) 0.0865(9) 0.126 Uiso 0.541(12) calc PR 1
C9 C 0.2192(6) 0.4373(3) 0.1052(3) 0.0604(13) Uani 1 d . .
C10 C 0.0726(7) 0.4165(6) 0.0820(5) 0.111(3) Uani 1 d . .
H10A H 0.0695(7) 0.3620(6) 0.0509(5) 0.167 Uiso 1 calc R .
H10B H 0.0366(7) 0.4644(6) 0.0490(5) 0.167 Uiso 1 calc R .
H10C H 0.0191(7) 0.4102(6) 0.1313(5) 0.167 Uiso 1 calc R .
C11 C 0.2248(8) 0.5229(4) 0.1540(4) 0.084(2) Uani 1 d . .
H11A H 0.1711(8) 0.5167(4) 0.2033(4) 0.125 Uiso 1 calc R .
H11B H 0.1895(8) 0.5709(4) 0.1210(4) 0.125 Uiso 1 calc R .
H11C H 0.3175(8) 0.5355(4) 0.1688(4) 0.125 Uiso 1 calc R .
C12 C 0.3031(7) 0.4454(4) 0.0273(3) 0.073(2) Uani 1 d . .
H12A H 0.2985(7) 0.3904(4) -0.0031(3) 0.109 Uiso 1 calc R .
H12B H 0.3960(7) 0.4578(4) 0.0417(3) 0.109 Uiso 1 calc R .
H12C H 0.2680(7) 0.4932(4) -0.0061(3) 0.109 Uiso 1 calc R .
C13 C 0.3090(5) 0.1857(3) 0.4216(3) 0.0537(12) Uani 1 d . .
C14 C 0.4242(8) 0.1232(4) 0.4411(3) 0.087(2) Uani 1 d . .
H14A H 0.4243(8) 0.0749(4) 0.4021(3) 0.131 Uiso 1 calc R .
H14B H 0.4129(8) 0.1000(4) 0.4960(3) 0.131 Uiso 1 calc R .
H14C H 0.5090(8) 0.1549(4) 0.4376(3) 0.131 Uiso 1 calc R .
C15 C 0.1758(9) 0.1362(6) 0.4261(5) 0.118(3) Uani 1 d . .
H15A H 0.1767(9) 0.0876(6) 0.3874(5) 0.177 Uiso 1 calc R .
H15B H 0.1025(9) 0.1761(6) 0.4129(5) 0.177 Uiso 1 calc R .
H15C H 0.1633(9) 0.1132(6) 0.4811(5) 0.177 Uiso 1 calc R .
C16 C 0.3077(9) 0.2612(4) 0.4818(3) 0.091(2) Uani 1 d . .
H16A H 0.2338(9) 0.3009(4) 0.4690(3) 0.136 Uiso 1 calc R .
H16B H 0.3923(9) 0.2932(4) 0.4785(3) 0.136 Uiso 1 calc R .
H16C H 0.2962(9) 0.2382(4) 0.5368(3) 0.136 Uiso 1 calc R .
C8A C 0.1989(17) 0.1251(10) 0.0484(8) 0.086(5) Uani 0.459(12) d P 2
H8AA H 0.2911(17) 0.1088(10) 0.0356(8) 0.128 Uiso 0.459(12) calc PR 2
H8AB H 0.1789(17) 0.1824(10) 0.0246(8) 0.128 Uiso 0.459(12) calc PR 2
H8AC H 0.1379(17) 0.0812(10) 0.0260(8) 0.128 Uiso 0.459(12) calc PR 2
C7A C 0.2292(14) 0.0279(8) 0.1687(10) 0.074(4) Uani 0.459(12) d P 2
H7AA H 0.3198(14) 0.0189(8) 0.1479(10) 0.111 Uiso 0.459(12) calc PR 2
H7AB H 0.1683(14) -0.0138(8) 0.1427(10) 0.111 Uiso 0.459(12) calc PR 2
H7AC H 0.2284(14) 0.0186(8) 0.2274(10) 0.111 Uiso 0.459(12) calc PR 2
C6A C 0.0602(11) 0.1513(11) 0.1724(10) 0.078(5) Uani 0.459(12) d P 2
H6AA H 0.0579(11) 0.1526(11) 0.2318(10) 0.116 Uiso 0.459(12) calc PR 2
H6AB H -0.0041(11) 0.1080(11) 0.1525(10) 0.116 Uiso 0.459(12) calc PR 2
H6AC H 0.0369(11) 0.2092(11) 0.1511(10) 0.116 Uiso 0.459(12) calc PR 2

loop_
_atom_type_symbol
_atom_type_description
_atom_type_scat_dispersion_real
_atom_type_scat_dispersion_imag
_atom_type_scat_source
C C 0.0033 0.0016 'International Tables Vol C Tables 4.2.6.8 and 6.1.1.4'
H H 0.0000 0.0000 'International Tables Vol C Tables 4.2.6.8 and 6.1.1.4'
N N 0.0061 0.0033 'International Tables Vol C Tables 4.2.6.8 and 6.1.1.4'
P P 0.1023 0.0942 'International Tables Vol C Tables 4.2.6.8 and 6.1.1.4'
Zr Zr -2.9673 0.5597 'International Tables Vol C Tables 4.2.6.8 and 6.1.1.4'
Cl Cl 0.1484 0.1585 'International Tables Vol C Tables 4.2.6.8 and 6.1.1.4'

loop_
_geom_angle_atom_site_label_1
_geom_angle_atom_site_label_2
_geom_angle_atom_site_label_3
_geom_angle
_geom_angle_site_symmetry_1
_geom_angle_site_symmetry_3
_geom_angle_publ_flag
N3 Zr1 N4 124.62(13) . . ?
N3 Zr1 Cl1 110.63(11) . . ?
N4 Zr1 Cl1 110.43(10) . . ?
N3 Zr1 Cl2 102.35(11) . . ?
N4 Zr1 Cl2 101.58(10) . . ?
Cl1 Zr1 Cl2 104.51(8) . . ?
N3 Zr1 N1 68.68(12) . . ?
N4 Zr1 N1 68.46(11) . . ?
Cl1 Zr1 N1 100.82(9) . . ?
Cl2 Zr1 N1 154.66(10) . . ?
N3 Zr1 P1 35.10(9) . . ?
N4 Zr1 P1 90.71(9) . . ?
Cl1 Zr1 P1 122.99(5) . . ?
Cl2 Zr1 P1 122.76(6) . . ?
N1 Zr1 P1 38.30(7) . . ?
N3 Zr1 P2 90.73(9) . . ?
N4 Zr1 P2 35.10(8) . . ?
Cl1 Zr1 P2 122.76(6) . . ?
Cl2 Zr1 P2 122.38(6) . . ?
N1 Zr1 P2 38.05(7) . . ?
P1 Zr1 P2 55.95(3) . . ?
N3 P1 N2 101.6(2) . . ?
N3 P1 N1 93.5(2) . . ?
N2 P1 N1 78.9(2) . . ?
N3 P1 Zr1 44.79(11) . . ?
N2 P1 Zr1 71.5(2) . . ?
N1 P1 Zr1 56.13(9) . . ?
N4 P2 N2 101.6(2) . . ?
N4 P2 N1 93.7(2) . . ?
N2 P2 N1 78.8(2) . . ?
N4 P2 Zr1 45.01(11) . . ?
N2 P2 Zr1 71.3(2) . . ?
N1 P2 Zr1 56.14(9) . . ?
C1 N1 P2 121.8(3) . . ?
C1 N1 P1 121.3(3) . . ?
P2 N1 P1 98.37(15) . . ?
C1 N1 Zr1 133.4(2) . . ?
P2 N1 Zr1 85.81(11) . . ?
P1 N1 Zr1 85.57(11) . . ?
C5 N2 P1 126.4(3) . . ?
C5 N2 P2 126.2(3) . . ?
P1 N2 P2 102.2(2) . . ?
C9 N3 P1 124.1(3) . . ?
C9 N3 Zr1 135.8(3) . . ?
P1 N3 Zr1 100.1(2) . . ?
C13 N4 P2 124.8(3) . . ?
C13 N4 Zr1 135.3(3) . . ?
P2 N4 Zr1 99.89(15) . . ?
N1 C1 C2 108.1(3) . . ?
N1 C1 C3 108.3(3) . . ?
C2 C1 C3 111.3(4) . . ?
N1 C1 C4 109.1(3) . . ?
C2 C1 C4 109.8(4) . . ?
C3 C1 C4 110.1(4) . . ?
C6A C5 N2 110.5(9) . . ?
C8 C5 N2 113.3(8) . . ?
C8 C5 C6 114.4(9) . . ?
N2 C5 C6 107.2(6) . . ?
C8 C5 C7 114.2(9) . . ?
N2 C5 C7 107.7(6) . . ?
C6 C5 C7 99.0(9) . . ?
C6A C5 C8A 115.0(10) . . ?
N2 C5 C8A 107.9(6) . . ?
C6A C5 C7A 116.2(10) . . ?
N2 C5 C7A 109.2(6) . . ?
C8A C5 C7A 97.2(10) . . ?
N3 C9 C11 106.4(4) . . ?
N3 C9 C12 111.2(4) . . ?
C11 C9 C12 110.4(5) . . ?
N3 C9 C10 110.0(5) . . ?
C11 C9 C10 109.8(5) . . ?
C12 C9 C10 109.1(5) . . ?
N4 C13 C16 107.6(4) . . ?
N4 C13 C14 111.1(4) . . ?
C16 C13 C14 110.0(5) . . ?
N4 C13 C15 108.9(4) . . ?
C16 C13 C15 109.5(6) . . ?
C14 C13 C15 109.7(6) . . ?

loop_
_geom_bond_atom_site_label_1
_geom_bond_atom_site_label_2
_geom_bond_distance
_geom_bond_site_symmetry_2
_geom_bond_publ_flag
Zr1 N3 2.060(3) . ?
Zr1 N4 2.067(3) . ?
Zr1 Cl1 2.375(2) . ?
Zr1 Cl2 2.397(2) . ?
Zr1 N1 2.398(3) . ?
Zr1 P1 2.8791(11) . ?
Zr1 P2 2.8795(11) . ?
P1 N3 1.682(3) . ?
P1 N2 1.729(4) . ?
P1 N1 1.790(3) . ?
P2 N4 1.681(3) . ?
P2 N2 1.743(4) . ?
P2 N1 1.780(3) . ?
N1 C1 1.495(4) . ?
N2 C5 1.479(6) . ?
N3 C9 1.499(6) . ?
N4 C13 1.485(5) . ?
C1 C2 1.515(6) . ?
C1 C3 1.528(6) . ?
C1 C4 1.534(6) . ?
C5 C6A 1.292(14) . ?
C5 C8 1.325(12) . ?
C5 C6 1.625(13) . ?
C5 C7 1.638(14) . ?
C5 C8A 1.641(14) . ?
C5 C7A 1.656(13) . ?
C9 C11 1.522(7) . ?
C9 C12 1.524(8) . ?
C9 C10 1.535(9) . ?
C13 C16 1.508(7) . ?
C13 C14 1.517(8) . ?
C13 C15 1.521(9) . ?

loop_
_geom_torsion_atom_site_label_1
_geom_torsion_atom_site_label_2
_geom_torsion_atom_site_label_3
_geom_torsion_atom_site_label_4
_geom_torsion
_geom_torsion_site_symmetry_1
_geom_torsion_site_symmetry_2
_geom_torsion_site_symmetry_3
_geom_torsion_site_symmetry_4
_geom_torsion_publ_flag
N3 Zr1 P1 N3 0.0 . . . . ?
N4 Zr1 P1 N3 166.0(2) . . . . ?
Cl1 Zr1 P1 N3 -78.9(2) . . . . ?
Cl2 Zr1 P1 N3 61.8(2) . . . . ?
N1 Zr1 P1 N3 -141.4(2) . . . . ?
P2 Zr1 P1 N3 171.3(2) . . . . ?
N3 Zr1 P1 N2 -129.7(2) . . . . ?
N4 Zr1 P1 N2 36.3(2) . . . . ?
Cl1 Zr1 P1 N2 151.4(2) . . . . ?
Cl2 Zr1 P1 N2 -68.0(2) . . . . ?
N1 Zr1 P1 N2 88.8(2) . . . . ?
P2 Zr1 P1 N2 41.5(2) . . . . ?
N3 Zr1 P1 N1 141.4(2) . . . . ?
N4 Zr1 P1 N1 -52.55(15) . . . . ?
Cl1 Zr1 P1 N1 62.55(13) . . . . ?
Cl2 Zr1 P1 N1 -156.83(13) . . . . ?
N1 Zr1 P1 N1 0.0 . . . . ?
P2 Zr1 P1 N1 -47.33(12) . . . . ?
N3 Zr1 P2 N4 -165.9(2) . . . . ?
N4 Zr1 P2 N4 0.0 . . . . ?
Cl1 Zr1 P2 N4 78.8(2) . . . . ?
Cl2 Zr1 P2 N4 -60.7(2) . . . . ?
N1 Zr1 P2 N4 141.4(2) . . . . ?
P1 Zr1 P2 N4 -170.9(2) . . . . ?
N3 Zr1 P2 N2 -36.2(2) . . . . ?
N4 Zr1 P2 N2 129.7(2) . . . . ?
Cl1 Zr1 P2 N2 -151.5(2) . . . . ?
Cl2 Zr1 P2 N2 69.0(2) . . . . ?
N1 Zr1 P2 N2 -88.8(2) . . . . ?
P1 Zr1 P2 N2 -41.2(2) . . . . ?
N3 Zr1 P2 N1 52.7(2) . . . . ?
N4 Zr1 P2 N1 -141.4(2) . . . . ?
Cl1 Zr1 P2 N1 -62.61(13) . . . . ?
Cl2 Zr1 P2 N1 157.84(13) . . . . ?
N1 Zr1 P2 N1 0.0 . . . . ?
P1 Zr1 P2 N1 47.67(12) . . . . ?
N4 P2 N1 C1 113.7(3) . . . . ?
N2 P2 N1 C1 -145.2(3) . . . . ?
Zr1 P2 N1 C1 139.9(3) . . . . ?
N4 P2 N1 P1 -111.1(2) . . . . ?
N2 P2 N1 P1 -10.0(2) . . . . ?
Zr1 P2 N1 P1 -84.89(12) . . . . ?
N4 P2 N1 Zr1 -26.22(13) . . . . ?
N2 P2 N1 Zr1 74.9(2) . . . . ?
Zr1 P2 N1 Zr1 0.0 . . . . ?
N3 P1 N1 C1 -113.3(3) . . . . ?
N2 P1 N1 C1 145.5(3) . . . . ?
Zr1 P1 N1 C1 -139.4(3) . . . . ?
N3 P1 N1 P2 111.2(2) . . . . ?
N2 P1 N1 P2 10.1(2) . . . . ?
Zr1 P1 N1 P2 85.09(12) . . . . ?
N3 P1 N1 Zr1 26.12(14) . . . . ?
N2 P1 N1 Zr1 -75.0(2) . . . . ?
Zr1 P1 N1 Zr1 0.0 . . . . ?
N3 Zr1 N1 C1 107.5(4) . . . . ?
N4 Zr1 N1 C1 -108.5(4) . . . . ?
Cl1 Zr1 N1 C1 -0.6(3) . . . . ?
Cl2 Zr1 N1 C1 -179.2(3) . . . . ?
P1 Zr1 N1 C1 130.1(4) . . . . ?
P2 Zr1 N1 C1 -131.1(4) . . . . ?
N3 Zr1 N1 P2 -121.4(2) . . . . ?
N4 Zr1 N1 P2 22.67(12) . . . . ?
Cl1 Zr1 N1 P2 130.52(10) . . . . ?
Cl2 Zr1 N1 P2 -48.1(2) . . . . ?
P1 Zr1 N1 P2 -98.75(14) . . . . ?
P2 Zr1 N1 P2 0.0 . . . . ?
N3 Zr1 N1 P1 -22.64(13) . . . . ?
N4 Zr1 N1 P1 121.42(15) . . . . ?
Cl1 Zr1 N1 P1 -130.73(10) . . . . ?
Cl2 Zr1 N1 P1 50.6(2) . . . . ?
P1 Zr1 N1 P1 0.0 . . . . ?
P2 Zr1 N1 P1 98.75(14) . . . . ?
N3 P1 N2 C5 102.9(6) . . . . ?
N1 P1 N2 C5 -165.7(6) . . . . ?
Zr1 P1 N2 C5 136.5(6) . . . . ?
N3 P1 N2 P2 -101.8(2) . . . . ?
N1 P1 N2 P2 -10.4(2) . . . . ?
Zr1 P1 N2 P2 -68.2(2) . . . . ?
N4 P2 N2 C5 -102.6(6) . . . . ?
N1 P2 N2 C5 165.9(6) . . . . ?
Zr1 P2 N2 C5 -136.3(6) . . . . ?
N4 P2 N2 P1 102.0(3) . . . . ?
N1 P2 N2 P1 10.5(2) . . . . ?
Zr1 P2 N2 P1 68.3(2) . . . . ?
N2 P1 N3 C9 -133.5(4) . . . . ?
N1 P1 N3 C9 147.2(4) . . . . ?
Zr1 P1 N3 C9 178.4(5) . . . . ?
N2 P1 N3 Zr1 48.1(2) . . . . ?
N1 P1 N3 Zr1 -31.3(2) . . . . ?
Zr1 P1 N3 Zr1 0.0 . . . . ?
N4 Zr1 N3 C9 164.8(4) . . . . ?
Cl1 Zr1 N3 C9 -59.7(5) . . . . ?
Cl2 Zr1 N3 C9 51.2(5) . . . . ?
N1 Zr1 N3 C9 -153.6(5) . . . . ?
P1 Zr1 N3 C9 -178.1(6) . . . . ?
P2 Zr1 N3 C9 174.6(4) . . . . ?
N4 Zr1 N3 P1 -17.1(2) . . . . ?
Cl1 Zr1 N3 P1 118.43(14) . . . . ?
Cl2 Zr1 N3 P1 -130.68(14) . . . . ?
N1 Zr1 N3 P1 24.51(14) . . . . ?
P1 Zr1 N3 P1 0.0 . . . . ?
P2 Zr1 N3 P1 -7.24(15) . . . . ?
N2 P2 N4 C13 134.0(4) . . . . ?
N1 P2 N4 C13 -146.7(3) . . . . ?
Zr1 P2 N4 C13 -177.9(4) . . . . ?
N2 P2 N4 Zr1 -48.1(2) . . . . ?
N1 P2 N4 Zr1 31.3(2) . . . . ?
Zr1 P2 N4 Zr1 0.0 . . . . ?
N3 Zr1 N4 C13 -165.2(4) . . . . ?
Cl1 Zr1 N4 C13 59.3(4) . . . . ?
Cl2 Zr1 N4 C13 -51.2(4) . . . . ?
N1 Zr1 N4 C13 153.2(4) . . . . ?
P1 Zr1 N4 C13 -174.9(4) . . . . ?
P2 Zr1 N4 C13 177.6(5) . . . . ?
N3 Zr1 N4 P2 17.2(2) . . . . ?
Cl1 Zr1 N4 P2 -118.32(13) . . . . ?
Cl2 Zr1 N4 P2 131.24(14) . . . . ?
N1 Zr1 N4 P2 -24.40(13) . . . . ?
P1 Zr1 N4 P2 7.53(14) . . . . ?
P2 Zr1 N4 P2 0.0 . . . . ?
P2 N1 C1 C2 -178.1(3) . . . . ?
P1 N1 C1 C2 56.6(4) . . . . ?
Zr1 N1 C1 C2 -60.2(4) . . . . ?
P2 N1 C1 C3 -57.4(4) . . . . ?
P1 N1 C1 C3 177.3(3) . . . . ?
Zr1 N1 C1 C3 60.5(5) . . . . ?
P2 N1 C1 C4 62.5(4) . . . . ?
P1 N1 C1 C4 -62.8(4) . . . . ?
Zr1 N1 C1 C4 -179.7(3) . . . . ?
P1 N2 C5 C6A -103.5(10) . . . . ?
P2 N2 C5 C6A 106.8(10) . . . . ?
P1 N2 C5 C8 77.7(10) . . . . ?
P2 N2 C5 C8 -72.0(10) . . . . ?
P1 N2 C5 C6 -49.4(9) . . . . ?
P2 N2 C5 C6 161.0(6) . . . . ?
P1 N2 C5 C7 -155.1(7) . . . . ?
P2 N2 C5 C7 55.3(9) . . . . ?
P1 N2 C5 C8A 22.9(10) . . . . ?
P2 N2 C5 C8A -126.7(8) . . . . ?
P1 N2 C5 C7A 127.5(8) . . . . ?
P2 N2 C5 C7A -22.1(10) . . . . ?
P1 N3 C9 C11 -148.3(4) . . . . ?
Zr1 N3 C9 C11 29.5(7) . . . . ?
P1 N3 C9 C12 -28.1(6) . . . . ?
Zr1 N3 C9 C12 149.7(4) . . . . ?
P1 N3 C9 C10 92.9(5) . . . . ?
Zr1 N3 C9 C10 -89.4(6) . . . . ?
P2 N4 C13 C16 151.8(4) . . . . ?
Zr1 N4 C13 C16 -25.3(7) . . . . ?
P2 N4 C13 C14 31.4(6) . . . . ?
Zr1 N4 C13 C14 -145.8(4) . . . . ?
P2 N4 C13 C15 -89.5(6) . . . . ?
Zr1 N4 C13 C15 93.3(6) . . . . ?
